data_8107582
loop_
_publ_author_name
'Pu, Xuewei'
'Meng, Fanjie'
'Zhang, Shaoliang'

_publ_section_title
;
 The crystal structure of
 [1-(4-(trifluoromethyl)phenyl)-3,4-dihydroquinolin-2(1H)-one], C16H12F3NO
;
_journal_issue 5
_journal_name_full 'Zeitschrift f\"ur Kristallographie - New Crystal Structures'
_journal_page_first 857
_journal_page_last 859
_journal_paper_doi 10.1515/ncrs-2023-0240
_journal_volume 238
_journal_year 2023
_chemical_formula_moiety 'C16 H12 F3 N O'
_chemical_formula_sum 'C16 H12 F3 N O'
_chemical_formula_weight 291.27
_space_group_crystal_system orthorhombic
_space_group_IT_number 19
_space_group_name_Hall 'P 2ac 2ab'
_space_group_name_H-M_alt 'P 21 21 21'
_atom_sites_solution_hydrogens geom
_audit_creation_method SHELXL-2014
_cell_angle_alpha 90
_cell_angle_beta 90
_cell_angle_gamma 90
_cell_formula_units_Z 4
_cell_length_a 6.9928(6)
_cell_length_b 8.9764(8)
_cell_length_c 21.216(2)
_cell_measurement_reflns_used 5991
_cell_measurement_temperature 298(2)
_cell_measurement_theta_max 25.012
_cell_measurement_theta_min 2.408
_cell_volume 1331.7(2)
_computing_cell_refinement 'SMART [1]'
_computing_data_collection 'SMART [1]'
_computing_data_reduction 'SMART [1]'
_computing_molecular_graphics 'SHELXL-2014 (Sheldrick, 2014)[2]'
_computing_publication_material 'SHELXL-2014 (Sheldrick, 2014)[2]'
_computing_structure_refinement 'SHELXL-2014 (Sheldrick, 2014)[2]'
_computing_structure_solution 'SHELXS-2014 (Sheldrick, 2014)[2]'
_diffrn_ambient_temperature 298(2)
_diffrn_measured_fraction_theta_full 0.969
_diffrn_measured_fraction_theta_max 0.994
_diffrn_measurement_device_type 'Bruker SMART APEX II CCD'
_diffrn_measurement_method 'phi and omega scans'
_diffrn_radiation_type MoK\a
_diffrn_radiation_wavelength 0.71073
_diffrn_reflns_av_R_equivalents 0.0854
_diffrn_reflns_av_unetI/netI 0.0850
_diffrn_reflns_Laue_measured_fraction_full 0.969
_diffrn_reflns_Laue_measured_fraction_max 0.994
_diffrn_reflns_limit_h_max 8
_diffrn_reflns_limit_h_min -6
_diffrn_reflns_limit_k_max 10
_diffrn_reflns_limit_k_min -10
_diffrn_reflns_limit_l_max 24
_diffrn_reflns_limit_l_min -25
_diffrn_reflns_number 5991
_diffrn_reflns_point_group_measured_fraction_full 0.964
_diffrn_reflns_point_group_measured_fraction_max 0.989
_diffrn_reflns_theta_full 25.242
_diffrn_reflns_theta_max 25.016
_diffrn_reflns_theta_min 2.464
_diffrn_source 'fine-focus sealed'
_exptl_absorpt_coefficient_mu 0.120
_exptl_absorpt_correction_type multi-scan
_exptl_absorpt_process_details sadabs
_exptl_crystal_colour colorless
_exptl_crystal_density_diffrn 1.453
_exptl_crystal_description block
_exptl_crystal_F_000 600
_exptl_crystal_size_max 0.400
_exptl_crystal_size_mid 0.330
_exptl_crystal_size_min 0.310
_exptl_transmission_factor_max 0.963
_exptl_transmission_factor_min 0.954
_refine_diff_density_max 0.376
_refine_diff_density_min -0.209
_refine_diff_density_rms 0.051
_refine_ls_abs_structure_details
;
 Flack x determined using 584 quotients [(I+)-(I-)]/[(I+)+(I-)]
 (Parsons, Flack and Wagner, Acta Cryst. B69 (2013) 249-259).
;
_refine_ls_abs_structure_Flack 0.7(10)
_refine_ls_extinction_coef 0.061(10)
_refine_ls_extinction_expression Fc^*^=kFc[1+0.001xFc^2^\l^3^/sin(2\q)]^-1/4^
_refine_ls_extinction_method SHELXL
_refine_ls_goodness_of_fit_ref 1.044
_refine_ls_hydrogen_treatment constr
_refine_ls_matrix_type full
_refine_ls_number_parameters 201
_refine_ls_number_reflns 2329
_refine_ls_number_restraints 54
_refine_ls_restrained_S_all 1.072
_refine_ls_R_factor_all 0.0800
_refine_ls_R_factor_gt 0.0583
_refine_ls_shift/su_max 0.009
_refine_ls_shift/su_mean 0.001
_refine_ls_structure_factor_coef Fsqd
_refine_ls_weighting_details 'w=1/[\s^2^(Fo^2^)+(0.0818P)^2^+0.1094P] where P=(Fo^2^+2Fc^2^)/3'
_refine_ls_weighting_scheme calc
_refine_ls_wR_factor_gt 0.1474
_refine_ls_wR_factor_ref 0.1552
_reflns_Friedel_coverage 0.686
_reflns_Friedel_fraction_full 0.956
_reflns_Friedel_fraction_max 0.982
_reflns_number_gt 1800
_reflns_number_total 2329
_reflns_threshold_expression 'I > 2\s(I)'
_cod_data_source_file suppl_j_ncrs-2023-0240_suppl_001.cif
_cod_data_source_block g
_cod_database_code 8107582
_shelx_space_group_comment
;
The symmetry employed for this shelxl refinement is uniquely defined
by the following loop, which should always be used as a source of
symmetry information in preference to the above space-group names.
They are only intended as comments.
;
_shelx_estimated_absorpt_t_min 0.954
_shelx_estimated_absorpt_t_max 0.964
_shelxl_version_number 2014-3
_publcif_funding_html
;
;

loop_
_space_group_symop_operation_xyz
'x, y, z'
'-x+1/2, -y, z+1/2'
'-x, y+1/2, -z+1/2'
'x+1/2, -y+1/2, -z'

loop_
_atom_site_label
_atom_site_type_symbol
_atom_site_fract_x
_atom_site_fract_y
_atom_site_fract_z
_atom_site_U_iso_or_equiv
_atom_site_adp_type
_atom_site_occupancy
_atom_site_site_symmetry_order
_atom_site_calc_flag
_atom_site_refinement_flags_posn
_atom_site_refinement_flags_adp
_atom_site_refinement_flags_occupancy
_atom_site_disorder_assembly
_atom_site_disorder_group
F1 F 0.5240(11) 0.4950(7) 0.2014(4) 0.100(2) Uani 0.611(5) 1 d . U P A 1
F2 F 0.4364(13) 0.5906(14) 0.2861(3) 0.120(3) Uani 0.611(5) 1 d . U P A 1
F3 F 0.6505(11) 0.6895(9) 0.2334(6) 0.117(3) Uani 0.611(5) 1 d . U P A 1
F1' F 0.4046(19) 0.5099(11) 0.2596(8) 0.100(2) Uani 0.389(5) 1 d . . P A 2
F2' F 0.625(2) 0.585(2) 0.2007(5) 0.120(3) Uani 0.389(5) 1 d . . P A 2
F3' F 0.5472(18) 0.6953(15) 0.2792(9) 0.117(3) Uani 0.389(5) 1 d . . P A 2
N1 N -0.0638(4) 0.9572(4) 0.09622(16) 0.0388(9) Uani 1 1 d . . . . .
O1 O -0.1864(4) 0.7488(4) 0.05416(18) 0.0568(9) Uani 1 1 d . . . . .
C1 C -0.1877(6) 0.8832(5) 0.0578(2) 0.0434(11) Uani 1 1 d . . . . .
C2 C -0.3150(7) 0.9794(6) 0.0192(2) 0.0570(13) Uani 1 1 d . . . . .
H2A H -0.4252 0.9220 0.0058 0.068 Uiso 1 1 calc R U . . .
H2B H -0.2468 1.0113 -0.0183 0.068 Uiso 1 1 calc R U . . .
C3 C -0.3814(6) 1.1136(6) 0.0548(3) 0.0596(14) Uani 1 1 d . . . . .
H3A H -0.4534 1.1781 0.0268 0.071 Uiso 1 1 calc R U . . .
H3B H -0.4655 1.0827 0.0887 0.071 Uiso 1 1 calc R U . . .
C4 C -0.2166(5) 1.1969(6) 0.0813(2) 0.0468(11) Uani 1 1 d . . . . .
C5 C -0.0591(5) 1.1130(5) 0.1010(2) 0.0374(10) Uani 1 1 d . . . . .
C6 C 0.0974(5) 1.1859(5) 0.1264(2) 0.0459(11) Uani 1 1 d . . . . .
H6 H 0.2034 1.1314 0.1394 0.055 Uiso 1 1 calc R U . . .
C7 C 0.0973(7) 1.3366(6) 0.1326(2) 0.0570(13) Uani 1 1 d . . . . .
H7 H 0.2028 1.3843 0.1500 0.068 Uiso 1 1 calc R U . . .
C8 C -0.0563(8) 1.4181(6) 0.1134(3) 0.0605(14) Uani 1 1 d . . . . .
H8 H -0.0567 1.5211 0.1180 0.073 Uiso 1 1 calc R U . . .
C9 C -0.2088(7) 1.3475(6) 0.0874(2) 0.0576(14) Uani 1 1 d . . . . .
H9 H -0.3116 1.4042 0.0734 0.069 Uiso 1 1 calc R U . . .
C10 C 0.0735(5) 0.8710(4) 0.1303(2) 0.0384(10) Uani 1 1 d . . . . .
C11 C 0.2299(5) 0.8155(6) 0.0997(2) 0.0456(11) Uani 1 1 d . . . . .
H11 H 0.2465 0.8334 0.0569 0.055 Uiso 1 1 calc R U . . .
C12 C 0.3621(5) 0.7336(5) 0.1323(2) 0.0471(12) Uani 1 1 d . . . . .
H12 H 0.4674 0.6939 0.1114 0.057 Uiso 1 1 calc R U . . .
C13 C 0.3396(5) 0.7101(4) 0.1952(2) 0.0410(10) Uani 1 1 d . . . . .
C14 C 0.1831(6) 0.7657(5) 0.2256(2) 0.0481(11) Uani 1 1 d . . . . .
H14 H 0.1670 0.7481 0.2685 0.058 Uiso 1 1 calc R U . . .
C15 C 0.0498(6) 0.8470(5) 0.1934(2) 0.0459(11) Uani 1 1 d . . . . .
H15 H -0.0561 0.8857 0.2143 0.055 Uiso 1 1 calc R U . . .
C16 C 0.4824(7) 0.6224(6) 0.2297(3) 0.0571(13) Uani 1 1 d . U . . .

loop_
_atom_site_aniso_label
_atom_site_aniso_U_11
_atom_site_aniso_U_22
_atom_site_aniso_U_33
_atom_site_aniso_U_23
_atom_site_aniso_U_13
_atom_site_aniso_U_12
F1 0.110(5) 0.054(3) 0.135(6) -0.005(4) -0.050(4) 0.032(3)
F2 0.102(4) 0.199(9) 0.058(3) 0.033(4) 0.010(3) 0.090(6)
F3 0.066(4) 0.102(4) 0.185(9) 0.024(6) -0.068(4) -0.003(4)
F1' 0.110(5) 0.054(3) 0.135(6) -0.005(4) -0.050(4) 0.032(3)
F2' 0.102(4) 0.199(9) 0.058(3) 0.033(4) 0.010(3) 0.090(6)
F3' 0.066(4) 0.102(4) 0.185(9) 0.024(6) -0.068(4) -0.003(4)
N1 0.0405(16) 0.037(2) 0.039(2) -0.0012(17) -0.0070(16) 0.0047(14)
O1 0.0635(19) 0.041(2) 0.066(2) -0.0022(18) -0.0181(17) -0.0011(15)
C1 0.042(2) 0.047(3) 0.042(3) -0.002(2) -0.006(2) -0.0013(19)
C2 0.058(3) 0.067(3) 0.046(3) 0.001(3) -0.019(2) 0.005(2)
C3 0.047(2) 0.070(4) 0.062(3) -0.002(3) -0.018(2) 0.013(2)
C4 0.050(2) 0.044(3) 0.047(3) 0.000(2) 0.002(2) 0.0091(19)
C5 0.0401(19) 0.038(2) 0.034(2) -0.0008(19) -0.0006(19) 0.0014(16)
C6 0.043(2) 0.046(3) 0.049(3) -0.001(2) 0.002(2) 0.0001(18)
C7 0.062(3) 0.048(3) 0.061(3) -0.002(3) 0.006(2) -0.011(2)
C8 0.085(3) 0.038(3) 0.058(3) 0.003(3) 0.017(3) 0.002(3)
C9 0.069(3) 0.049(3) 0.055(3) 0.004(2) 0.007(3) 0.023(2)
C10 0.038(2) 0.033(2) 0.044(3) -0.005(2) -0.0063(19) 0.0017(16)
C11 0.044(2) 0.055(3) 0.037(2) 0.000(2) 0.0020(19) 0.0027(19)
C12 0.038(2) 0.051(3) 0.052(3) -0.004(2) 0.0021(19) 0.0085(18)
C13 0.038(2) 0.036(2) 0.049(3) 0.002(2) -0.0038(19) 0.0006(16)
C14 0.053(2) 0.053(3) 0.038(2) 0.006(2) 0.0012(19) 0.007(2)
C15 0.038(2) 0.057(3) 0.042(3) -0.004(2) 0.0045(19) 0.0085(19)
C16 0.052(3) 0.046(3) 0.073(4) 0.006(3) -0.017(3) 0.002(2)

loop_
_atom_type_symbol
_atom_type_description
_atom_type_scat_dispersion_real
_atom_type_scat_dispersion_imag
_atom_type_scat_source
C C 0.0033 0.0016 'International Tables Vol C Tables 4.2.6.8 and 6.1.1.4'
H H 0.0000 0.0000 'International Tables Vol C Tables 4.2.6.8 and 6.1.1.4'
N N 0.0061 0.0033 'International Tables Vol C Tables 4.2.6.8 and 6.1.1.4'
O O 0.0106 0.0060 'International Tables Vol C Tables 4.2.6.8 and 6.1.1.4'
F F 0.0171 0.0103 'International Tables Vol C Tables 4.2.6.8 and 6.1.1.4'

loop_
_geom_angle_atom_site_label_1
_geom_angle_atom_site_label_2
_geom_angle_atom_site_label_3
_geom_angle
_geom_angle_site_symmetry_1
_geom_angle_site_symmetry_3
C1 N1 C5 123.0(3) . .
C1 N1 C10 117.8(3) . .
C5 N1 C10 119.1(3) . .
O1 C1 N1 121.3(4) . .
O1 C1 C2 123.3(4) . .
N1 C1 C2 115.3(4) . .
C1 C2 C3 112.1(4) . .
C1 C2 H2A 109.2 . .
C3 C2 H2A 109.2 . .
C1 C2 H2B 109.2 . .
C3 C2 H2B 109.2 . .
H2A C2 H2B 107.9 . .
C4 C3 C2 110.8(4) . .
C4 C3 H3A 109.5 . .
C2 C3 H3A 109.5 . .
C4 C3 H3B 109.5 . .
C2 C3 H3B 109.5 . .
H3A C3 H3B 108.1 . .
C9 C4 C5 118.4(4) . .
C9 C4 C3 124.7(4) . .
C5 C4 C3 116.9(4) . .
C6 C5 C4 119.0(4) . .
C6 C5 N1 121.2(3) . .
C4 C5 N1 119.8(3) . .
C7 C6 C5 120.5(4) . .
C7 C6 H6 119.8 . .
C5 C6 H6 119.8 . .
C6 C7 C8 120.5(4) . .
C6 C7 H7 119.8 . .
C8 C7 H7 119.8 . .
C9 C8 C7 119.3(4) . .
C9 C8 H8 120.3 . .
C7 C8 H8 120.3 . .
C8 C9 C4 122.3(4) . .
C8 C9 H9 118.8 . .
C4 C9 H9 118.8 . .
C15 C10 C11 120.3(4) . .
C15 C10 N1 120.0(3) . .
C11 C10 N1 119.7(4) . .
C10 C11 C12 119.8(4) . .
C10 C11 H11 120.1 . .
C12 C11 H11 120.1 . .
C13 C12 C11 120.0(4) . .
C13 C12 H12 120.0 . .
C11 C12 H12 120.0 . .
C12 C13 C14 120.0(4) . .
C12 C13 C16 119.6(4) . .
C14 C13 C16 120.3(5) . .
C13 C14 C15 120.3(4) . .
C13 C14 H14 119.8 . .
C15 C14 H14 119.8 . .
C10 C15 C14 119.5(4) . .
C10 C15 H15 120.2 . .
C14 C15 H15 120.2 . .
F2' C16 F1' 111.7(11) . .
F2 C16 F3 105.8(7) . .
F2 C16 F1 106.7(7) . .
F3 C16 F1 103.0(6) . .
F2' C16 F3' 105.1(10) . .
F1' C16 F3' 98.0(9) . .
F2' C16 C13 116.9(7) . .
F2 C16 C13 114.7(5) . .
F1' C16 C13 111.9(6) . .
F3 C16 C13 113.0(5) . .
F1 C16 C13 112.7(5) . .
F3' C16 C13 111.5(7) . .

loop_
_geom_bond_atom_site_label_1
_geom_bond_atom_site_label_2
_geom_bond_distance
_geom_bond_site_symmetry_2
F1 C16 1.325(8) .
F2 C16 1.270(8) .
F3 C16 1.323(9) .
F1' C16 1.311(14) .
F2' C16 1.220(11) .
F3' C16 1.317(16) .
N1 C1 1.362(5) .
N1 C5 1.402(5) .
N1 C10 1.429(5) .
O1 C1 1.209(5) .
C1 C2 1.486(6) .
C2 C3 1.495(7) .
C2 H2A 0.9700 .
C2 H2B 0.9700 .
C3 C4 1.485(6) .
C3 H3A 0.9700 .
C3 H3B 0.9700 .
C4 C9 1.359(7) .
C4 C5 1.399(5) .
C5 C6 1.385(6) .
C6 C7 1.359(7) .
C6 H6 0.9300 .
C7 C8 1.362(7) .
C7 H7 0.9300 .
C8 C9 1.357(7) .
C8 H8 0.9300 .
C9 H9 0.9300 .
C10 C15 1.366(6) .
C10 C11 1.366(5) .
C11 C12 1.369(6) .
C11 H11 0.9300 .
C12 C13 1.361(6) .
C12 H12 0.9300 .
C13 C14 1.366(6) .
C13 C16 1.467(6) .
C14 C15 1.367(6) .
C14 H14 0.9300 .
C15 H15 0.9300 .

loop_
_geom_torsion_atom_site_label_1
_geom_torsion_atom_site_label_2
_geom_torsion_atom_site_label_3
_geom_torsion_atom_site_label_4
_geom_torsion
_geom_torsion_site_symmetry_1
_geom_torsion_site_symmetry_2
_geom_torsion_site_symmetry_3
_geom_torsion_site_symmetry_4
C5 N1 C1 O1 179.0(4) . . . .
C10 N1 C1 O1 2.5(6) . . . .
C5 N1 C1 C2 1.9(6) . . . .
C10 N1 C1 C2 -174.6(4) . . . .
O1 C1 C2 C3 144.7(5) . . . .
N1 C1 C2 C3 -38.3(6) . . . .
C1 C2 C3 C4 53.6(6) . . . .
C2 C3 C4 C9 145.7(5) . . . .
C2 C3 C4 C5 -34.2(6) . . . .
C9 C4 C5 C6 0.6(7) . . . .
C3 C4 C5 C6 -179.5(4) . . . .
C9 C4 C5 N1 179.0(4) . . . .
C3 C4 C5 N1 -1.1(7) . . . .
C1 N1 C5 C6 -162.5(4) . . . .
C10 N1 C5 C6 14.0(6) . . . .
C1 N1 C5 C4 19.2(6) . . . .
C10 N1 C5 C4 -164.4(4) . . . .
C4 C5 C6 C7 0.5(7) . . . .
N1 C5 C6 C7 -177.9(4) . . . .
C5 C6 C7 C8 -0.5(7) . . . .
C6 C7 C8 C9 -0.7(8) . . . .
C7 C8 C9 C4 1.8(8) . . . .
C5 C4 C9 C8 -1.7(7) . . . .
C3 C4 C9 C8 178.4(5) . . . .
C1 N1 C10 C15 -105.1(5) . . . .
C5 N1 C10 C15 78.3(5) . . . .
C1 N1 C10 C11 76.2(5) . . . .
C5 N1 C10 C11 -100.5(5) . . . .
C15 C10 C11 C12 1.0(7) . . . .
N1 C10 C11 C12 179.7(4) . . . .
C10 C11 C12 C13 -1.4(7) . . . .
C11 C12 C13 C14 1.4(7) . . . .
C11 C12 C13 C16 -179.8(4) . . . .
C12 C13 C14 C15 -1.0(6) . . . .
C16 C13 C14 C15 -179.8(4) . . . .
C11 C10 C15 C14 -0.6(6) . . . .
N1 C10 C15 C14 -179.4(4) . . . .
C13 C14 C15 C10 0.7(7) . . . .
C12 C13 C16 F2' 6.0(15) . . . .
C14 C13 C16 F2' -175.2(14) . . . .
C12 C13 C16 F2 -171.3(9) . . . .
C14 C13 C16 F2 7.5(10) . . . .
C12 C13 C16 F1' -124.6(9) . . . .
C14 C13 C16 F1' 54.2(9) . . . .
C12 C13 C16 F3 67.3(9) . . . .
C14 C13 C16 F3 -113.9(8) . . . .
C12 C13 C16 F1 -48.9(7) . . . .
C14 C13 C16 F1 129.9(6) . . . .
C12 C13 C16 F3' 126.8(10) . . . .
C14 C13 C16 F3' -54.4(10) . . . .
